data_1545456
loop_
_publ_author_name
'Canestrari, Daniele'
'Lancianesi, Stefano'
'Badiola, Eider'
'Strinna, Chiara'
'Ibrahim, Hasim'
'Adamo, Mauro F. A.'

_publ_section_title
;
 Desulfurative Chlorination of Alkyl Phenyl Sulfides.
;
_journal_issue 4
_journal_name_full 'Organic letters'
_journal_page_first 918
_journal_page_last 921
_journal_paper_doi 10.1021/acs.orglett.7b00077
_journal_volume 19
_journal_year 2017
_chemical_formula_moiety 'C21 H17 Cl O S'
_chemical_formula_sum 'C21 H17 Cl O S'
_chemical_formula_weight 352.86
_space_group_crystal_system monoclinic
_space_group_IT_number 14
_space_group_name_Hall '-P 2ybc'
_space_group_name_H-M_alt 'P 1 21/c 1'
_symmetry_space_group_name_Hall '-P 2ybc'
_symmetry_space_group_name_H-M 'P 1 21/c 1'
_atom_sites_solution_hydrogens geom
_audit_creation_date 2016-01-21
_audit_creation_method
;
Olex2 1.2
(compiled 2015.09.30 svn.r3233 for OlexSys, GUI svn.r5103)
;
_cell_angle_alpha 90
_cell_angle_beta 112.4310(10)
_cell_angle_gamma 90
_cell_formula_units_Z 4
_cell_length_a 20.6221(9)
_cell_length_b 5.5829(2)
_cell_length_c 16.5354(7)
_cell_measurement_reflns_used 9971
_cell_measurement_temperature 100(2)
_cell_measurement_theta_max 68.31
_cell_measurement_theta_min 4.64
_cell_volume 1759.70(12)
_computing_cell_refinement 'SAINT v8.34A (Bruker, 2013)'
_computing_data_collection 'APEX 3 (Bruker, 2015) '
_computing_data_reduction 'SAINT v8.34A (Bruker, 2013)'
_computing_molecular_graphics 'XP (Bruker, 2008-2014)'
_computing_publication_material 'Olex2 (Dolomanov et al., 2009)'
_computing_structure_refinement 'XL (Sheldrick, 2008)'
_computing_structure_solution 'ShelXT (Sheldrick, 2015)'
_diffrn_ambient_temperature 100.0
_diffrn_detector 'Bruker APEX2 area detector'
_diffrn_detector_area_resol_mean 7.9
_diffrn_detector_type 'CCD area detector'
_diffrn_measured_fraction_theta_full 1.000
_diffrn_measured_fraction_theta_max 1.000
_diffrn_measurement_device 'Bruker DUO kappa diffractometer'
_diffrn_measurement_device_type 'Bruker APEX-II CCD'
_diffrn_measurement_method '\f and \w scans'
_diffrn_radiation_monochromator 'mirror optics'
_diffrn_radiation_probe x-ray
_diffrn_radiation_type CuK\a
_diffrn_radiation_wavelength 1.54178
_diffrn_reflns_av_R_equivalents 0.0360
_diffrn_reflns_av_unetI/netI 0.0211
_diffrn_reflns_Laue_measured_fraction_full 1.000
_diffrn_reflns_Laue_measured_fraction_max 1.000
_diffrn_reflns_limit_h_max 24
_diffrn_reflns_limit_h_min -24
_diffrn_reflns_limit_k_max 6
_diffrn_reflns_limit_k_min -6
_diffrn_reflns_limit_l_max 19
_diffrn_reflns_limit_l_min -19
_diffrn_reflns_number 26907
_diffrn_reflns_point_group_measured_fraction_full 1.000
_diffrn_reflns_point_group_measured_fraction_max 1.000
_diffrn_reflns_theta_full 67.679
_diffrn_reflns_theta_max 68.328
_diffrn_reflns_theta_min 2.318
_diffrn_source 'microfocus sealed X-ray tube'
_diffrn_source_type 'Incoatec I\ms'
_diffrn_standards_number 0
_exptl_absorpt_coefficient_mu 3.049
_exptl_absorpt_correction_T_max 0.7531
_exptl_absorpt_correction_T_min 0.6382
_exptl_absorpt_correction_type multi-scan
_exptl_absorpt_process_details
;
SADABS-2014/5 (Bruker,2014/5) was used for absorption correction.
wR2(int) was 0.0782 before and 0.0582 after correction.
The Ratio of minimum to maximum transmission is 0.8474.
The \l/2 correction factor is Not present.
;
_exptl_crystal_colour colourless
_exptl_crystal_colour_primary colourless
_exptl_crystal_density_diffrn 1.332
_exptl_crystal_description block
_exptl_crystal_F_000 736
_exptl_crystal_size_max 0.21
_exptl_crystal_size_mid 0.18
_exptl_crystal_size_min 0.1
_refine_diff_density_max 0.318
_refine_diff_density_min -0.348
_refine_diff_density_rms 0.048
_refine_ls_extinction_method none
_refine_ls_goodness_of_fit_ref 1.045
_refine_ls_hydrogen_treatment constr
_refine_ls_matrix_type full
_refine_ls_number_parameters 217
_refine_ls_number_reflns 3222
_refine_ls_number_restraints 0
_refine_ls_restrained_S_all 1.045
_refine_ls_R_factor_all 0.0355
_refine_ls_R_factor_gt 0.0347
_refine_ls_shift/su_max 0.001
_refine_ls_shift/su_mean 0.000
_refine_ls_structure_factor_coef Fsqd
_refine_ls_weighting_details 'w=1/[\s^2^(Fo^2^)+(0.0539P)^2^+0.7838P] where P=(Fo^2^+2Fc^2^)/3'
_refine_ls_weighting_scheme calc
_refine_ls_wR_factor_gt 0.0942
_refine_ls_wR_factor_ref 0.0951
_reflns_Friedel_coverage 0.000
_reflns_number_gt 3096
_reflns_number_total 3222
_reflns_threshold_expression 'I > 2\s(I)'
_cod_data_source_file ol7b00077_si_003.cif
_cod_data_source_block tcd398
_cod_database_code 1545456
_shelx_space_group_comment
;
The symmetry employed for this shelxl refinement is uniquely defined
by the following loop, which should always be used as a source of
symmetry information in preference to the above space-group names.
They are only intended as comments.
;
_shelx_estimated_absorpt_t_max 0.750
_shelx_estimated_absorpt_t_min 0.567
_olex2_refinement_description
;
1. Fixed Uiso
 At 1.2 times of:
  All C(H) groups
2.a Ternary CH refined with riding coordinates:
 C8(H8), C9(H9)
2.b Aromatic/amide H refined with riding coordinates:
 C1(H1), C2(H2), C3(H3), C4(H4), C5(H5), C11(H11), C12(H12), C13(H13),
 C14(H14), C15(H15), C17(H17), C18(H18), C19(H19), C20(H20), C21(H21)
;
_shelx_shelxl_version_number 2014/7
_olex2_exptl_crystal_mounting_method 'Mitegen loop'
_olex2_submission_original_sample_id DC1_RCSI
_olex2_submission_special_instructions 'No special instructions were received'

loop_
_space_group_symop_operation_xyz
'x, y, z'
'-x, y+1/2, -z+1/2'
'-x, -y, -z'
'x, -y-1/2, z-1/2'

loop_
_atom_site_label
_atom_site_type_symbol
_atom_site_fract_x
_atom_site_fract_y
_atom_site_fract_z
_atom_site_U_iso_or_equiv
_atom_site_adp_type
_atom_site_occupancy
_atom_site_site_symmetry_order
_atom_site_calc_flag
_atom_site_refinement_flags_posn
Cl1 Cl 0.68581(2) 0.58032(10) 0.32088(2) 0.04749(16) Uani 1 1 d .
S1 S 0.82907(2) 0.39511(8) 0.46754(2) 0.03301(13) Uani 1 1 d .
O1 O 0.65724(6) 0.89860(19) 0.47617(8) 0.0365(3) Uani 1 1 d .
C1 C 0.51632(8) 0.7689(3) 0.42564(10) 0.0300(3) Uani 1 1 d .
H1 H 0.5314 0.9141 0.4573 0.036 Uiso 1 1 calc R
C2 C 0.44638(8) 0.7051(3) 0.39553(12) 0.0369(4) Uani 1 1 d .
H2 H 0.4136 0.8049 0.4071 0.044 Uiso 1 1 calc R
C3 C 0.42405(8) 0.4948(3) 0.34831(12) 0.0373(4) Uani 1 1 d .
H3 H 0.3759 0.4510 0.3272 0.045 Uiso 1 1 calc R
C4 C 0.47189(8) 0.3488(3) 0.33196(11) 0.0350(4) Uani 1 1 d .
H4 H 0.4564 0.2057 0.2991 0.042 Uiso 1 1 calc R
C5 C 0.54230(8) 0.4100(3) 0.36317(10) 0.0288(3) Uani 1 1 d .
H5 H 0.5750 0.3076 0.3526 0.035 Uiso 1 1 calc R
C6 C 0.56515(7) 0.6221(2) 0.41005(9) 0.0237(3) Uani 1 1 d .
C7 C 0.63942(7) 0.7029(3) 0.44324(9) 0.0245(3) Uani 1 1 d .
C8 C 0.69447(7) 0.5346(3) 0.43237(9) 0.0262(3) Uani 1 1 d .
H8 H 0.6826 0.3648 0.4404 0.031 Uiso 1 1 calc R
C9 C 0.76883(7) 0.5910(3) 0.49622(10) 0.0250(3) Uani 1 1 d .
H9 H 0.7798 0.7621 0.4889 0.030 Uiso 1 1 calc R
C10 C 0.77557(7) 0.5513(2) 0.58945(9) 0.0224(3) Uani 1 1 d .
C11 C 0.75213(8) 0.3409(3) 0.61442(10) 0.0294(3) Uani 1 1 d .
H11 H 0.7318 0.2184 0.5725 0.035 Uiso 1 1 calc R
C12 C 0.75821(8) 0.3093(3) 0.70007(11) 0.0351(4) Uani 1 1 d .
H12 H 0.7418 0.1655 0.7164 0.042 Uiso 1 1 calc R
C13 C 0.78806(8) 0.4854(3) 0.76210(10) 0.0338(4) Uani 1 1 d .
H13 H 0.7917 0.4634 0.8207 0.041 Uiso 1 1 calc R
C14 C 0.81248(8) 0.6934(3) 0.73827(10) 0.0317(3) Uani 1 1 d .
H14 H 0.8335 0.8142 0.7807 0.038 Uiso 1 1 calc R
C15 C 0.80640(7) 0.7261(3) 0.65226(10) 0.0266(3) Uani 1 1 d .
H15 H 0.8235 0.8693 0.6363 0.032 Uiso 1 1 calc R
C16 C 0.91088(7) 0.4925(3) 0.54659(9) 0.0253(3) Uani 1 1 d .
C17 C 0.94577(8) 0.3531(3) 0.61912(10) 0.0303(3) Uani 1 1 d .
H17 H 0.9249 0.2098 0.6287 0.036 Uiso 1 1 calc R
C18 C 1.01151(8) 0.4229(3) 0.67811(11) 0.0344(4) Uani 1 1 d .
H18 H 1.0359 0.3258 0.7276 0.041 Uiso 1 1 calc R
C19 C 1.04146(8) 0.6327(3) 0.66505(11) 0.0318(3) Uani 1 1 d .
H19 H 1.0864 0.6802 0.7055 0.038 Uiso 1 1 calc R
C20 C 1.00600(8) 0.7735(3) 0.59301(12) 0.0358(4) Uani 1 1 d .
H20 H 1.0264 0.9189 0.5843 0.043 Uiso 1 1 calc R
C21 C 0.94078(8) 0.7036(3) 0.53329(11) 0.0348(4) Uani 1 1 d .
H21 H 0.9167 0.8000 0.4835 0.042 Uiso 1 1 calc R

loop_
_atom_site_aniso_label
_atom_site_aniso_U_11
_atom_site_aniso_U_22
_atom_site_aniso_U_33
_atom_site_aniso_U_23
_atom_site_aniso_U_13
_atom_site_aniso_U_12
Cl1 0.0262(2) 0.0922(4) 0.0234(2) 0.00132(19) 0.00877(16) 0.01055(19)
S1 0.0187(2) 0.0474(3) 0.0310(2) -0.01397(16) 0.00729(15) 0.00315(14)
O1 0.0238(5) 0.0286(6) 0.0512(7) -0.0098(5) 0.0075(5) -0.0005(4)
C1 0.0249(7) 0.0302(7) 0.0340(8) -0.0066(6) 0.0104(6) 0.0003(6)
C2 0.0234(7) 0.0407(9) 0.0470(9) -0.0079(7) 0.0142(7) 0.0032(6)
C3 0.0206(7) 0.0412(9) 0.0457(9) -0.0038(7) 0.0077(7) -0.0032(6)
C4 0.0273(8) 0.0322(8) 0.0383(8) -0.0072(7) 0.0044(6) -0.0029(6)
C5 0.0234(7) 0.0303(8) 0.0294(7) -0.0046(6) 0.0063(6) 0.0024(6)
C6 0.0221(7) 0.0258(7) 0.0222(7) 0.0001(5) 0.0074(5) 0.0016(5)
C7 0.0213(7) 0.0261(7) 0.0242(7) -0.0005(5) 0.0065(5) 0.0011(5)
C8 0.0216(7) 0.0341(8) 0.0225(7) -0.0032(6) 0.0079(6) 0.0018(6)
C9 0.0192(7) 0.0291(7) 0.0269(7) -0.0030(6) 0.0091(6) 0.0018(5)
C10 0.0151(6) 0.0244(7) 0.0268(7) -0.0014(5) 0.0071(5) 0.0030(5)
C11 0.0259(7) 0.0247(7) 0.0356(8) -0.0017(6) 0.0095(6) -0.0001(6)
C12 0.0332(8) 0.0304(8) 0.0450(9) 0.0107(7) 0.0185(7) 0.0051(6)
C13 0.0314(8) 0.0430(9) 0.0282(7) 0.0086(7) 0.0128(6) 0.0125(7)
C14 0.0281(7) 0.0373(8) 0.0267(7) -0.0060(6) 0.0072(6) 0.0015(6)
C15 0.0229(7) 0.0259(7) 0.0303(7) -0.0033(6) 0.0094(6) -0.0017(5)
C16 0.0189(6) 0.0329(7) 0.0265(7) -0.0049(6) 0.0112(5) 0.0024(6)
C17 0.0252(7) 0.0293(7) 0.0372(8) 0.0022(6) 0.0130(6) -0.0011(6)
C18 0.0251(8) 0.0414(9) 0.0328(8) 0.0071(7) 0.0068(6) 0.0010(6)
C19 0.0222(7) 0.0391(8) 0.0343(8) -0.0070(7) 0.0108(6) -0.0037(6)
C20 0.0288(8) 0.0325(8) 0.0486(9) 0.0039(7) 0.0176(7) -0.0039(6)
C21 0.0286(8) 0.0402(9) 0.0363(8) 0.0112(7) 0.0132(6) 0.0050(7)

loop_
_atom_type_symbol
_atom_type_description
_atom_type_scat_dispersion_real
_atom_type_scat_dispersion_imag
_atom_type_scat_source
C C 0.0181 0.0091 'International Tables Vol C Tables 4.2.6.8 and 6.1.1.4'
H H 0.0000 0.0000 'International Tables Vol C Tables 4.2.6.8 and 6.1.1.4'
Cl Cl 0.3639 0.7018 'International Tables Vol C Tables 4.2.6.8 and 6.1.1.4'
O O 0.0492 0.0322 'International Tables Vol C Tables 4.2.6.8 and 6.1.1.4'
S S 0.3331 0.5567 'International Tables Vol C Tables 4.2.6.8 and 6.1.1.4'

loop_
_geom_angle_atom_site_label_1
_geom_angle_atom_site_label_2
_geom_angle_atom_site_label_3
_geom_angle
C16 S1 C9 99.93(7)
C2 C1 H1 119.7
C2 C1 C6 120.62(14)
C6 C1 H1 119.7
C1 C2 H2 120.1
C1 C2 C3 119.87(15)
C3 C2 H2 120.1
C2 C3 H3 120.0
C4 C3 C2 120.00(14)
C4 C3 H3 120.0
C3 C4 H4 119.8
C3 C4 C5 120.39(15)
C5 C4 H4 119.8
C4 C5 H5 120.0
C4 C5 C6 120.01(14)
C6 C5 H5 120.0
C1 C6 C7 117.89(13)
C5 C6 C1 119.09(13)
C5 C6 C7 123.01(13)
O1 C7 C6 122.15(13)
O1 C7 C8 119.50(13)
C6 C7 C8 118.33(12)
Cl1 C8 H8 109.6
C7 C8 Cl1 104.12(10)
C7 C8 H8 109.6
C9 C8 Cl1 111.09(10)
C9 C8 C7 112.65(12)
C9 C8 H8 109.6
S1 C9 H9 109.1
C8 C9 S1 107.26(10)
C8 C9 H9 109.1
C10 C9 S1 111.47(10)
C10 C9 C8 110.65(11)
C10 C9 H9 109.1
C11 C10 C9 121.32(13)
C15 C10 C9 119.82(13)
C15 C10 C11 118.86(13)
C10 C11 H11 119.8
C12 C11 C10 120.34(14)
C12 C11 H11 119.8
C11 C12 H12 119.7
C13 C12 C11 120.58(15)
C13 C12 H12 119.7
C12 C13 H13 120.2
C14 C13 C12 119.53(14)
C14 C13 H13 120.2
C13 C14 H14 119.9
C13 C14 C15 120.11(14)
C15 C14 H14 119.9
C10 C15 C14 120.57(14)
C10 C15 H15 119.7
C14 C15 H15 119.7
C17 C16 S1 120.01(12)
C17 C16 C21 120.10(14)
C21 C16 S1 119.84(12)
C16 C17 H17 120.1
C16 C17 C18 119.84(14)
C18 C17 H17 120.1
C17 C18 H18 119.9
C19 C18 C17 120.22(15)
C19 C18 H18 119.9
C18 C19 H19 120.1
C18 C19 C20 119.81(15)
C20 C19 H19 120.1
C19 C20 H20 119.8
C19 C20 C21 120.31(15)
C21 C20 H20 119.8
C16 C21 C20 119.71(15)
C16 C21 H21 120.1
C20 C21 H21 120.1

loop_
_geom_bond_atom_site_label_1
_geom_bond_atom_site_label_2
_geom_bond_distance
Cl1 C8 1.8012(14)
S1 C9 1.8477(14)
S1 C16 1.7798(15)
O1 C7 1.2133(18)
C1 H1 0.9500
C1 C2 1.381(2)
C1 C6 1.396(2)
C2 H2 0.9500
C2 C3 1.388(2)
C3 H3 0.9500
C3 C4 1.384(2)
C4 H4 0.9500
C4 C5 1.386(2)
C5 H5 0.9500
C5 C6 1.395(2)
C6 C7 1.4863(19)
C7 C8 1.5364(19)
C8 H8 1.0000
C8 C9 1.5263(19)
C9 H9 1.0000
C9 C10 1.510(2)
C10 C11 1.391(2)
C10 C15 1.390(2)
C11 H11 0.9500
C11 C12 1.385(2)
C12 H12 0.9500
C12 C13 1.384(2)
C13 H13 0.9500
C13 C14 1.381(2)
C14 H14 0.9500
C14 C15 1.391(2)
C15 H15 0.9500
C16 C17 1.379(2)
C16 C21 1.386(2)
C17 H17 0.9500
C17 C18 1.390(2)
C18 H18 0.9500
C18 C19 1.379(2)
C19 H19 0.9500
C19 C20 1.381(2)
C20 H20 0.9500
C20 C21 1.387(2)
C21 H21 0.9500

loop_
_geom_torsion_atom_site_label_1
_geom_torsion_atom_site_label_2
_geom_torsion_atom_site_label_3
_geom_torsion_atom_site_label_4
_geom_torsion
Cl1 C8 C9 S1 -58.02(12)
Cl1 C8 C9 C10 -179.80(10)
S1 C9 C10 C11 -70.16(15)
S1 C9 C10 C15 109.16(13)
S1 C16 C17 C18 176.31(12)
S1 C16 C21 C20 -177.10(12)
O1 C7 C8 Cl1 -97.24(14)
O1 C7 C8 C9 23.23(19)
C1 C2 C3 C4 0.4(3)
C1 C6 C7 O1 -6.4(2)
C1 C6 C7 C8 175.63(13)
C2 C1 C6 C5 0.3(2)
C2 C1 C6 C7 179.21(15)
C2 C3 C4 C5 0.6(3)
C3 C4 C5 C6 -1.2(3)
C4 C5 C6 C1 0.7(2)
C4 C5 C6 C7 -178.14(14)
C5 C6 C7 O1 172.48(15)
C5 C6 C7 C8 -5.5(2)
C6 C1 C2 C3 -0.9(3)
C6 C7 C8 Cl1 80.80(14)
C6 C7 C8 C9 -158.73(13)
C7 C8 C9 S1 -174.40(10)
C7 C8 C9 C10 63.82(16)
C8 C9 C10 C11 49.12(17)
C8 C9 C10 C15 -131.57(13)
C9 S1 C16 C17 103.78(12)
C9 S1 C16 C21 -78.87(13)
C9 C10 C11 C12 -179.36(13)
C9 C10 C15 C14 179.44(13)
C10 C11 C12 C13 -0.4(2)
C11 C10 C15 C14 -1.2(2)
C11 C12 C13 C14 -0.6(2)
C12 C13 C14 C15 0.6(2)
C13 C14 C15 C10 0.3(2)
C15 C10 C11 C12 1.3(2)
C16 S1 C9 C8 178.86(10)
C16 S1 C9 C10 -59.87(11)
C16 C17 C18 C19 1.0(2)
C17 C16 C21 C20 0.3(2)
C17 C18 C19 C20 -0.1(2)
C18 C19 C20 C21 -0.7(2)
C19 C20 C21 C16 0.6(2)
C21 C16 C17 C18 -1.0(2)
